data_7013357
loop_
_publ_author_name
'Kim, Jong-Young'
'Norquist, Alexander J.'
'O'Hare, Dermot'

_publ_section_title
;
 Incorporation of uranium(vi) into metal?organic framework solids,
 [UO2(C4H4O4)]&#xFFFD;H2O, [UO2F(C5H6O4)]&#xFFFD;2H2O, and
 [(UO2)1.5(C8H4O4)2]2[(CH3)2NCOH2]&#xFFFD;H2O
;
_journal_issue 14
_journal_name_full 'Dalton Transactions'
_journal_page_first 2813
_journal_paper_doi 10.1039/b306733p
_journal_year 2003
_chemical_compound_source
;
?
;
_chemical_formula_moiety '[UO2(C4H4O4)] H2O'
_chemical_formula_sum 'C5.33 H5.33 O9.33 U1.33'
_chemical_formula_weight 536.13
_space_group_IT_number 14
_symmetry_cell_setting monoclinic
_symmetry_space_group_name_Hall '-P 2yn'
_symmetry_space_group_name_H-M 'P 1 21/n 1'
_audit_creation_date 03-02-04
_audit_creation_method CRYSTALS_ver_12-03-99
_cell_angle_alpha 90
_cell_angle_beta 90.773(5)
_cell_angle_gamma 90
_cell_formula_units_Z 3
_cell_length_a 7.5720(5)
_cell_length_b 10.7786(8)
_cell_length_c 9.5090(6)
_cell_measurement_reflns_used 1802
_cell_measurement_temperature 150
_cell_measurement_theta_max 27
_cell_measurement_theta_min 5
_cell_volume 776.01(9)
_computing_cell_refinement
; 
Denzo/Scalepack (Otwinowski & Minor, 1996) 
;
_computing_data_collection
; 
COLLECT (Nonius BV, 1997) 
;
_computing_data_reduction
; 
Denzo/Scalepack (Otwinowski & Minor, 1996) 
;
_computing_structure_solution
; 
SIR92 (Altomare et al, 1994) 
;
_diffrn_ambient_temperature 150
_diffrn_measured_fraction_theta_full 0.993
_diffrn_measured_fraction_theta_max 0.989
_diffrn_measurement_device_type
; 
Enraf Nonius Kappa CCD 
;
_diffrn_measurement_method \w
_diffrn_radiation_monochromator graphite
_diffrn_radiation_type 'Mo K\a'
_diffrn_radiation_wavelength 0.71073
_diffrn_reflns_av_R_equivalents 0.03
_diffrn_reflns_limit_h_max 9
_diffrn_reflns_limit_h_min -9
_diffrn_reflns_limit_k_max 14
_diffrn_reflns_limit_k_min -14
_diffrn_reflns_limit_l_max 12
_diffrn_reflns_limit_l_min -12
_diffrn_reflns_number 3481
_diffrn_reflns_theta_full 27.424
_diffrn_reflns_theta_max 27.561
_diffrn_reflns_theta_min 5.130
_diffrn_standards_decay_% 0.00
_diffrn_standards_interval_count 0
_diffrn_standards_interval_time 0
_diffrn_standards_number 0
_exptl_absorpt_coefficient_mu 20.915
_exptl_absorpt_correction_T_max 0.43
_exptl_absorpt_correction_T_min 0.43
_exptl_absorpt_correction_type multi-scan
_exptl_absorpt_process_details
; 
Denzo/Scalepack (Otwinowski & Minor, 1996) 
;
_exptl_crystal_colour ' yellow '
_exptl_crystal_density_diffrn 3.442
_exptl_crystal_density_meas ?
_exptl_crystal_description ' octahedral '
_exptl_crystal_F_000 704.000
_exptl_crystal_size_max 0.08
_exptl_crystal_size_mid 0.04
_exptl_crystal_size_min 0.04
_refine_diff_density_max 3.87
_refine_diff_density_min -1.60
_refine_ls_extinction_coef 8.0(13)
_refine_ls_extinction_method 'Larson 1970 Crystallographic Computing eq 22'
_refine_ls_goodness_of_fit_ref 0.8913
_refine_ls_number_parameters 110
_refine_ls_number_reflns 1201
_refine_ls_R_factor_all 0.0689
_refine_ls_R_factor_gt 0.0389
_refine_ls_shift/su_max 0.000048
_refine_ls_structure_factor_coef Fsqd
_refine_ls_weighting_details
;
Method = Prince modified Chebychev polynomial, (Watkin, 1994) 
W = [weight] * [1-(deltaF/6*sigmaF)^2]^2 

4.14 4.10 2.01 -0.492E-01 0.113 
;
_refine_ls_weighting_scheme calc
_refine_ls_wR_factor_all 0.0936
_refine_ls_wR_factor_gt 0.0830
_refine_ls_wR_factor_ref 0.0830
_reflns_limit_h_max 9
_reflns_limit_h_min -9
_reflns_limit_k_max 14
_reflns_limit_k_min 0
_reflns_limit_l_max 12
_reflns_limit_l_min 0
_reflns_number_gt 1201
_reflns_number_total 1768
_reflns_threshold_expression I>3.00u(I)
_cod_data_source_file b306733p.txt
_cod_data_source_block '[UO2(C4H4O4)]H2O_(1)'
_cod_depositor_comments
;
The following automatic conversions were performed:
'_symmetry_cell_setting' value 'Monoclinic ' changed to 'monoclinic'
according to '/home/saulius/struct/CIF-dictionaries/cif_core.dic'
dictionary named 'cif_core.dic' version 2.4.1 from 2010-06-29.

Automatic conversion script
Id: cif_fix_enum 1527 2010-12-29 10:47:43Z saulius 
;
_cod_original_sg_symbol_H-M 'P 1 21/n 1 '
_cod_original_formula_sum ' C5.33 H5.33 O9.33 U1.33 '
_cod_database_code 7013357

loop_
_symmetry_equiv_pos_as_xyz
x,y,z
-x,-y,-z
-x+1/2,y+1/2,-z+1/2
x+1/2,-y+1/2,z+1/2

loop_
_atom_site_label
_atom_site_type_symbol
_atom_site_fract_x
_atom_site_fract_y
_atom_site_fract_z
_atom_site_U_iso_or_equiv
_atom_site_occupancy
_atom_site_adp_type
_atom_site_attached_hydrogens
U1 U 0.24200(6) 0.73790(4) 0.14527(5) 0.0136 1.0000 Uani .
O2 O 0.2318(13) 0.7220(11) 0.402(1) 0.0299 1.0000 Uani .
O3 O 0.4973(13) 0.6293(11) 0.2292(11) 0.0304 1.0000 Uani .
O4 O 0.1169(14) 0.602(1) 0.1341(11) 0.0299 1.0000 Uani .
O5 O 0.5843(13) 0.692(1) 0.4424(11) 0.0283 1.0000 Uani .
C1 C 0.6032(18) 0.6236(13) 0.3339(14) 0.0198 1.0000 Uani .
O7 O 0.5849(13) 0.3222(9) 0.053(1) 0.0241 1.0000 Uani .
O1 O 0.3613(13) 0.875(1) 0.1526(11) 0.0282 1.0000 Uani .
O6 O 0.5180(14) 0.342(1) 0.2758(12) 0.0314 1.0000 Uani .
C2 C 0.753(2) 0.5361(13) 0.3272(15) 0.0204 1.0000 Uani .
C4 C 0.6109(18) 0.3705(12) 0.1725(16) 0.0225 1.0000 Uani .
C3 C 0.7604(19) 0.4618(12) 0.1919(16) 0.0190 1.0000 Uani .
H1 H 0.8661 0.5850 0.3387 0.0251 1.0000 Uiso .
H2 H 0.7447 0.4766 0.4085 0.0251 1.0000 Uiso .
H4 H 0.8761 0.4149 0.1906 0.0229 1.0000 Uiso .
H3 H 0.7586 0.5214 0.1109 0.0229 1.0000 Uiso .

loop_
_atom_site_aniso_label
_atom_site_aniso_U_11
_atom_site_aniso_U_22
_atom_site_aniso_U_33
_atom_site_aniso_U_23
_atom_site_aniso_U_13
_atom_site_aniso_U_12
U1 0.0149(3) 0.0167(3) 0.0091(2) -0.0000(2) 0.00030(14) 0.0011(2)
O2 0.023(5) 0.046(6) 0.020(5) 0.001(5) 0.001(4) 0.012(5)
O3 0.022(6) 0.052(7) 0.017(5) -0.009(5) -0.004(4) 0.012(5)
O4 0.027(6) 0.040(6) 0.022(5) 0.003(5) -0.006(4) -0.006(5)
O5 0.020(5) 0.037(6) 0.027(6) -0.011(5) -0.008(4) 0.001(4)
C1 0.014(7) 0.033(7) 0.013(6) -0.006(5) 0.006(5) -0.007(5)
O7 0.024(5) 0.028(5) 0.021(5) -0.002(4) 0.002(4) -0.002(4)
O1 0.018(5) 0.043(6) 0.023(5) -0.005(4) 0.001(4) 0.001(4)
O6 0.024(6) 0.039(6) 0.032(6) -0.001(5) 0.005(5) -0.016(5)
C2 0.017(7) 0.025(7) 0.019(8) -0.001(5) -0.006(6) 0.000(5)
C4 0.019(7) 0.019(7) 0.030(8) 0.004(6) 0.000(6) 0.001(5)
C3 0.014(7) 0.014(6) 0.029(8) -0.007(5) 0.008(6) -0.002(5)

loop_
_atom_type_symbol
_atom_type_scat_dispersion_real
_atom_type_scat_dispersion_imag
_atom_type_scat_Cromer_Mann_a1
_atom_type_scat_Cromer_Mann_b1
_atom_type_scat_Cromer_Mann_a2
_atom_type_scat_Cromer_Mann_b2
_atom_type_scat_Cromer_Mann_a3
_atom_type_scat_Cromer_Mann_b3
_atom_type_scat_Cromer_Mann_a4
_atom_type_scat_Cromer_Mann_b4
_atom_type_scat_Cromer_Mann_c
_atom_type_scat_source
'U   ' -10.6730 9.6540 36.0228 0.5293 23.4128 3.3253 14.9491 16.0927 4.1880 100.6130 13.3966 International_Tables_Vol_IV_Table_2.2B
'C   ' 0.0033 0.0016 2.3100 20.8439 1.0200 10.2075 1.5886 0.5687 0.8650 51.6512 0.2156 International_Tables_Vol_IV_Table_2.2B
'H   ' 0.0000 0.0000 0.4930 10.5109 0.3229 26.1257 0.1402 3.1424 0.0408 57.7997 0.0030 International_Tables_Vol_IV_Table_2.2B
'O   ' 0.0106 0.0060 3.0485 13.2771 2.2868 5.7011 1.5463 0.3239 0.8670 32.9089 0.2508 International_Tables_Vol_IV_Table_2.2B

loop_
_geom_angle_atom_site_label_1
_geom_angle_site_symmetry_1
_geom_angle_atom_site_label_2
_geom_angle_site_symmetry_2
_geom_angle_atom_site_label_3
_geom_angle_site_symmetry_3
_geom_angle
_geom_angle_publ_flag
O2 . U1 . O3 . 70.7(3) yes
O2 . U1 . O4 . 88.7(4) yes
O3 . U1 . O4 . 92.6(5) yes
O2 . U1 . O5 4_464 143.9(3) yes
O3 . U1 . O5 4_464 145.3(4) yes
O4 . U1 . O5 4_464 87.2(4) yes
O2 . U1 . O7 2_665 142.1(3) yes
O3 . U1 . O7 2_665 71.4(3) yes
O4 . U1 . O7 2_665 91.6(4) yes
O5 4_464 U1 . O7 2_665 73.9(4) yes
O2 . U1 . O1 . 92.5(4) yes
O3 . U1 . O1 . 89.2(4) yes
O4 . U1 . O1 . 178.1(5) yes
O5 4_464 U1 . O1 . 91.0(4) yes
O7 2_665 U1 . O1 . 88.4(4) yes
O2 . U1 . O6 3_555 71.5(3) yes
O3 . U1 . O6 3_555 142.2(4) yes
O4 . U1 . O6 3_555 88.0(5) yes
O5 4_464 U1 . O6 3_555 72.5(4) yes
O7 2_665 U1 . O6 3_555 146.4(3) yes
O1 . U1 . O6 3_555 91.0(4) yes
U1 . O3 . C1 . 141.7(9) yes
U1 4_565 O5 . C1 . 141.1(9) yes
O3 . C1 . O5 . 121.9(13) yes
O3 . C1 . C2 . 118.3(12) yes
O5 . C1 . C2 . 119.8(12) yes
U1 2_665 O7 . C4 . 137.6(9) yes
U1 3_545 O6 . C4 . 146.4(10) yes
C1 . C2 . C3 . 114.2(11) yes
C1 . C2 . H1 . 108.277 no
C3 . C2 . H1 . 109.120 no
C1 . C2 . H2 . 108.399 no
C3 . C2 . H2 . 108.533 no
H1 . C2 . H2 . 108.166 no
O7 . C4 . O6 . 121.4(13) yes
O7 . C4 . C3 . 119.1(13) yes
O6 . C4 . C3 . 119.5(13) yes
C2 . C3 . C4 . 114.3(11) yes
C2 . C3 . H4 . 108.353 no
C4 . C3 . H4 . 108.732 no
C2 . C3 . H3 . 108.193 no
C4 . C3 . H3 . 108.750 no
H4 . C3 . H3 . 108.321 no

loop_
_geom_bond_atom_site_label_1
_geom_bond_site_symmetry_1
_geom_bond_atom_site_label_2
_geom_bond_site_symmetry_2
_geom_bond_distance
_geom_bond_publ_flag
U1 . O2 . 2.451(9) yes
U1 . O3 . 2.39(1) yes
U1 . O4 . 1.747(11) yes
U1 . O5 4_464 2.38(1) yes
U1 . O7 2_665 2.40(1) yes
U1 . O1 . 1.736(11) yes
U1 . O6 3_555 2.39(1) yes
O3 . C1 . 1.272(17) yes
O5 . C1 . 1.277(16) yes
C1 . C2 . 1.48(2) yes
O7 . C4 . 1.264(17) yes
O6 . C4 . 1.254(17) yes
C2 . C3 . 1.518(18) yes
C2 . H1 . 1.009 no
C2 . H2 . 1.008 no
C4 . C3 . 1.509(18) yes
C3 . H4 . 1.011 no
C3 . H3 . 1.003 no
